data_7203331
loop_
_publ_author_name
'Dawe, Louise N.'
'Abedin, Tareque S. M.'
'Kelly, Timothy L.'
'Thompson, Laurence K.'
'Miller, David O.'
'Zhao, Liang'
'Wilson, Claire'
'Leech, Michael A.'
'Howard, Judith A. K.'

_publ_section_title
;
 Self-assembled polymetallic square grids ([2 ? 2] M4, [3 ? 3] M9) and
 trigonal bipyramidal clusters (M5)?structural and magnetic properties
;
_journal_issue 26
_journal_name_full 'Journal of Materials Chemistry'
_journal_page_first 2645
_journal_paper_doi 10.1039/b602595a
_journal_volume 16
_journal_year 2006
_chemical_formula_sum 'C102 H134 Mn9 N72 O58'
_chemical_formula_weight 3791.07
_chemical_name_systematic
;
?
;
_space_group_IT_number 142
_symmetry_cell_setting tetragonal
_symmetry_space_group_name_Hall '-I 4bd 2c'
_symmetry_space_group_name_H-M 'I 41/a c d :2'
_atom_sites_solution_hydrogens geom
_atom_sites_solution_primary direct
_atom_sites_solution_secondary difmap
_audit_creation_method SHELXL-97
_cell_angle_alpha 90.00
_cell_angle_beta 90.00
_cell_angle_gamma 90.00
_cell_formula_units_Z 8
_cell_length_a 27.9255(13)
_cell_length_b 27.9255(13)
_cell_length_c 40.217(2)
_cell_measurement_reflns_used 50066
_cell_measurement_temperature 153(2)
_cell_measurement_theta_max 30.8436
_cell_measurement_theta_min 2.3062
_cell_volume 31363(3)
_computing_cell_refinement 'CrystalClear (Rigaku/MSC Inc., 2005)'
_computing_data_collection 'CrystalClear (Rigaku/MSC Inc., 2005)'
_computing_data_reduction 'CrystalClear (Rigaku/MSC Inc., 2005)'
_computing_molecular_graphics 'CrystalClear (Rigaku/MSC Inc., 2005)'
_computing_publication_material 'CrystalClear (Rigaku/MSC Inc., 2005)'
_computing_structure_refinement 'SHELXL-97 (Sheldrick, 1997)'
_computing_structure_solution 'SHELXS-97 (Sheldrick, 1990)'
_diffrn_ambient_temperature 153(2)
_diffrn_detector_area_resol_mean 14.63
_diffrn_measured_fraction_theta_full 0.955
_diffrn_measured_fraction_theta_max 0.955
_diffrn_measurement_device_type 'Rigaku Saturn'
_diffrn_measurement_method \w
_diffrn_radiation_monochromator graphite
_diffrn_radiation_source 'fine-focus sealed tube'
_diffrn_radiation_type MoK\a
_diffrn_radiation_wavelength 0.71070
_diffrn_reflns_av_R_equivalents 0.0591
_diffrn_reflns_av_sigmaI/netI 0.0294
_diffrn_reflns_limit_h_max 40
_diffrn_reflns_limit_h_min -40
_diffrn_reflns_limit_k_max 39
_diffrn_reflns_limit_k_min -35
_diffrn_reflns_limit_l_max 56
_diffrn_reflns_limit_l_min -56
_diffrn_reflns_number 151450
_diffrn_reflns_theta_full 30.93
_diffrn_reflns_theta_max 30.93
_diffrn_reflns_theta_min 2.50
_exptl_absorpt_coefficient_mu 0.809
_exptl_absorpt_correction_T_max 0.9176
_exptl_absorpt_correction_T_min 0.8901
_exptl_absorpt_correction_type numerical
_exptl_crystal_colour Red
_exptl_crystal_density_diffrn 1.606
_exptl_crystal_density_method 'not measured'
_exptl_crystal_description Chip
_exptl_crystal_F_000 15512
_exptl_crystal_size_max 0.23
_exptl_crystal_size_mid 0.20
_exptl_crystal_size_min 0.17
_refine_diff_density_max 1.012
_refine_diff_density_min -0.891
_refine_diff_density_rms 0.110
_refine_ls_extinction_method none
_refine_ls_goodness_of_fit_ref 1.348
_refine_ls_hydrogen_treatment constr
_refine_ls_matrix_type full
_refine_ls_number_parameters 532
_refine_ls_number_reflns 11887
_refine_ls_number_restraints 0
_refine_ls_restrained_S_all 1.348
_refine_ls_R_factor_all 0.1356
_refine_ls_R_factor_gt 0.1278
_refine_ls_shift/su_max 0.000
_refine_ls_shift/su_mean 0.000
_refine_ls_structure_factor_coef Fsqd
_refine_ls_weighting_details 'calc w=1/[\s^2^(Fo^2^)+(0.0942P)^2^+214.6007P] where P=(Fo^2^+2Fc^2^)/3'
_refine_ls_weighting_scheme calc
_refine_ls_wR_factor_gt 0.3008
_refine_ls_wR_factor_ref 0.3049
_reflns_number_gt 11169
_reflns_number_total 11887
_reflns_threshold_expression >2sigma(I)
_cod_data_source_file b602595a.txt
_cod_data_source_block shelxl(7)
_cod_original_cell_volume 31362(3)
_cod_original_sg_symbol_H-M 'I 41/a c d'
_cod_database_code 7203331

loop_
_symmetry_equiv_pos_as_xyz
'x, y, z'
'-y+1/4, x+3/4, z+1/4'
'-x+1/2, -y, z+1/2'
'y+1/4, -x+1/4, z+3/4'
'-x, y, z+1/2'
'y+3/4, x+3/4, z+3/4'
'x+1/2, -y, z'
'-y+3/4, -x+1/4, z+1/4'
'x+1/2, y+1/2, z+1/2'
'-y+3/4, x+5/4, z+3/4'
'-x+1, -y+1/2, z+1'
'y+3/4, -x+3/4, z+5/4'
'-x+1/2, y+1/2, z+1'
'y+5/4, x+5/4, z+5/4'
'x+1, -y+1/2, z+1/2'
'-y+5/4, -x+3/4, z+3/4'
'-x, -y, -z'
'y-1/4, -x-3/4, -z-1/4'
'x-1/2, y, -z-1/2'
'-y-1/4, x-1/4, -z-3/4'
'x, -y, -z-1/2'
'-y-3/4, -x-3/4, -z-3/4'
'-x-1/2, y, -z'
'y-3/4, x-1/4, -z-1/4'
'-x+1/2, -y+1/2, -z+1/2'
'y+1/4, -x-1/4, -z+1/4'
'x, y+1/2, -z'
'-y+1/4, x+1/4, -z-1/4'
'x+1/2, -y+1/2, -z'
'-y-1/4, -x-1/4, -z-1/4'
'-x, y+1/2, -z+1/2'
'y-1/4, x+1/4, -z+1/4'

loop_
_atom_site_label
_atom_site_type_symbol
_atom_site_fract_x
_atom_site_fract_y
_atom_site_fract_z
_atom_site_U_iso_or_equiv
_atom_site_adp_type
_atom_site_occupancy
_atom_site_symmetry_multiplicity
_atom_site_calc_flag
_atom_site_refinement_flags
_atom_site_disorder_assembly
_atom_site_disorder_group
Mn1 Mn 0.35264(3) 0.12659(3) 0.14715(2) 0.0380(2) Uani 1 1 d . . .
Mn2 Mn 0.36197(3) 0.26784(3) 0.138473(18) 0.0349(2) Uani 1 1 d . . .
Mn3 Mn 0.5000 0.2500 0.1250 0.0326(3) Uani 1 4 d S . .
O1 O 0.36562(14) 0.19923(13) 0.16633(9) 0.0378(8) Uani 1 1 d . . .
O2 O 0.37283(14) 0.34553(13) 0.14270(9) 0.0384(8) Uani 1 1 d . . .
O3 O 0.42516(13) 0.25675(13) 0.10868(8) 0.0350(7) Uani 1 1 d . . .
O4 O 0.68526(18) 0.7797(3) 0.01949(12) 0.0795(18) Uani 1 1 d . . .
O5 O 0.6444(2) 0.8228(3) 0.05267(16) 0.092(2) Uani 1 1 d . . .
O6 O 0.6242(3) 0.7511(3) 0.04397(19) 0.119(3) Uani 1 1 d . . .
O7 O 0.6204(13) 0.4854(15) 0.0450(9) 0.241(16) Uiso 0.50 1 d P . .
O8 O 0.6275(5) 0.5491(5) 0.0630(4) 0.085(3) Uiso 0.50 1 d P . .
O9 O 0.5819(9) 0.5372(9) 0.0190(6) 0.162(8) Uiso 0.50 1 d P . .
O10 O 0.1884(10) 0.0528(10) -0.0083(7) 0.200(11) Uiso 0.50 1 d P . .
O11 O 0.2500 0.1452(5) 0.0000 0.135(4) Uiso 1 2 d S . .
O12 O 0.4064(5) 0.8612(5) 0.0400(3) 0.179(5) Uiso 1 1 d . . .
O13 O 0.5457(7) 0.6937(7) 0.0832(5) 0.117(6) Uiso 0.50 1 d P . .
O14 O 0.5348(9) 0.6689(9) 0.0771(6) 0.155(9) Uiso 0.50 1 d P . .
O15 O 0.5198(7) 0.5013(9) -0.0067(6) 0.156(8) Uiso 0.50 1 d P . .
O16 O 0.7620(5) 0.4880(5) 0.1250 0.092(6) Uiso 0.50 2 d SP . .
O17 O 0.7555(7) 0.4892(7) 0.1027(5) 0.131(6) Uiso 0.50 1 d P . .
O18 O 0.7469(15) 0.4937(15) 0.0714(11) 0.127(12) Uiso 0.25 1 d P . .
O19 O 0.7367(15) 0.5002(15) 0.0512(10) 0.270(19) Uiso 0.50 1 d P . .
O20 O 0.7046(12) 0.5368(12) -0.0018(8) 0.240(13) Uiso 0.50 1 d P . .
O21 O 0.8986(9) 0.1512(9) 0.1419(5) 0.161(8) Uiso 0.50 1 d P . .
O22 O 0.9422(5) 0.2950(5) 0.0909(3) 0.080(3) Uiso 0.50 1 d P . .
O23 O 0.9479(4) 0.3209(4) 0.0915(3) 0.060(2) Uiso 0.50 1 d P . .
N1 N 0.36728(18) 0.04804(17) 0.15885(12) 0.0426(10) Uani 1 1 d . . .
N2 N 0.3941(3) -0.00349(19) 0.20203(14) 0.0630(16) Uani 1 1 d . . .
N3 N 0.4060(3) 0.0757(2) 0.24204(14) 0.084(2) Uani 1 1 d . . .
H1 H 0.4106 0.1007 0.2550 0.101 Uiso 1 1 calc R . .
H2 H 0.4136 0.0469 0.2490 0.101 Uiso 1 1 calc R . .
N4 N 0.37442(18) 0.12150(17) 0.19818(11) 0.0414(10) Uani 1 1 d . . .
N5 N 0.37881(19) 0.16319(16) 0.21703(12) 0.0443(11) Uani 1 1 d . . .
N6 N 0.37369(15) 0.28457(15) 0.19088(10) 0.0345(8) Uani 1 1 d . . .
N7 N 0.37981(18) 0.41020(16) 0.17884(11) 0.0403(10) Uani 1 1 d . . .
N8 N 0.37939(17) 0.43560(16) 0.14877(11) 0.0406(10) Uani 1 1 d . . .
N9 N 0.3839(2) 0.50849(19) 0.17791(14) 0.0585(14) Uani 1 1 d . . .
H3 H 0.3835 0.4948 0.1976 0.070 Uiso 1 1 calc R . .
H4 H 0.3856 0.5399 0.1763 0.070 Uiso 1 1 calc R . .
N10 N 0.3844(2) 0.55481(19) 0.11800(15) 0.0543(13) Uani 1 1 d . . .
N11 N 0.37899(18) 0.47828(19) 0.09120(12) 0.0461(11) Uani 1 1 d . . .
N12 N 0.27718(17) 0.26323(18) 0.13626(11) 0.0424(10) Uani 1 1 d . . .
N13 N 0.21408(18) 0.2488(2) 0.09757(13) 0.0528(13) Uani 1 1 d . . .
N14 N 0.28068(17) 0.2430(2) 0.04772(12) 0.0552(14) Uani 1 1 d . . .
H5 H 0.3015 0.2413 0.0314 0.066 Uiso 1 1 calc R . .
H6 H 0.2499 0.2394 0.0437 0.066 Uiso 1 1 calc R . .
N15 N 0.33955(16) 0.25710(17) 0.08800(11) 0.0384(9) Uani 1 1 d . . .
N16 N 0.37393(15) 0.25419(18) 0.06296(11) 0.0390(9) Uani 1 1 d . . .
N17 N 0.5000 0.2500 0.07074(13) 0.0315(11) Uani 1 2 d S . .
N18 N 0.65112(19) 0.7840(2) 0.03855(12) 0.0531(13) Uani 1 1 d . . .
N19 N 0.6222(14) 0.5256(16) 0.0418(11) 0.200(15) Uiso 0.50 1 d P . .
C1 C 0.3651(2) 0.0107(2) 0.13814(16) 0.0519(14) Uani 1 1 d . . .
H7 H 0.3552 0.0159 0.1158 0.062 Uiso 1 1 calc R . .
C2 C 0.3768(3) -0.0353(2) 0.14807(18) 0.0579(16) Uani 1 1 d . . .
H8 H 0.3750 -0.0617 0.1332 0.070 Uiso 1 1 calc R . .
C3 C 0.3911(3) -0.0408(2) 0.18068(18) 0.067(2) Uani 1 1 d . . .
H9 H 0.3991 -0.0719 0.1884 0.081 Uiso 1 1 calc R . .
C4 C 0.3823(2) 0.0390(2) 0.19001(14) 0.0478(13) Uani 1 1 d . . .
C5 C 0.3875(3) 0.0816(2) 0.21203(14) 0.0495(14) Uani 1 1 d . . .
C6 C 0.37259(19) 0.20117(18) 0.19806(12) 0.0362(10) Uani 1 1 d . . .
C7 C 0.37586(19) 0.24938(19) 0.21360(12) 0.0366(10) Uani 1 1 d . . .
C8 C 0.3810(2) 0.2588(2) 0.24723(13) 0.0431(12) Uani 1 1 d . . .
H10 H 0.3817 0.2335 0.2631 0.052 Uiso 1 1 calc R . .
C9 C 0.3850(2) 0.3064(2) 0.25701(13) 0.0482(14) Uani 1 1 d . . .
H11 H 0.3888 0.3140 0.2799 0.058 Uiso 1 1 calc R . .
C10 C 0.3836(2) 0.3428(2) 0.23384(14) 0.0428(12) Uani 1 1 d . . .
H12 H 0.3868 0.3753 0.2404 0.051 Uiso 1 1 calc R . .
C11 C 0.37752(19) 0.33049(19) 0.20067(12) 0.0365(10) Uani 1 1 d . . .
C12 C 0.37652(17) 0.36470(18) 0.17228(12) 0.0327(9) Uani 1 1 d . . .
C13 C 0.3820(2) 0.4819(2) 0.15077(14) 0.0415(11) Uani 1 1 d . . .
C14 C 0.3819(2) 0.5072(2) 0.11778(15) 0.0443(12) Uani 1 1 d . . .
C15 C 0.3821(3) 0.5760(2) 0.08802(19) 0.0608(18) Uani 1 1 d . . .
H13 H 0.3830 0.6100 0.0868 0.073 Uiso 1 1 calc R . .
C16 C 0.3785(3) 0.5505(3) 0.05968(18) 0.0639(19) Uani 1 1 d . . .
H14 H 0.3772 0.5661 0.0387 0.077 Uiso 1 1 calc R . .
C17 C 0.3769(3) 0.5011(3) 0.06168(17) 0.0563(16) Uani 1 1 d . . .
H15 H 0.3742 0.4828 0.0418 0.068 Uiso 1 1 calc R . .
C18 C 0.2450(2) 0.2660(3) 0.16065(16) 0.0551(15) Uani 1 1 d . . .
H16 H 0.2557 0.2721 0.1827 0.066 Uiso 1 1 calc R . .
C19 C 0.1963(3) 0.2603(3) 0.15478(17) 0.0610(18) Uani 1 1 d . . .
H17 H 0.1737 0.2622 0.1724 0.073 Uiso 1 1 calc R . .
C20 C 0.1821(2) 0.2519(3) 0.12221(18) 0.0604(17) Uani 1 1 d . . .
H18 H 0.1490 0.2483 0.1174 0.073 Uiso 1 1 calc R . .
C21 C 0.25940(19) 0.2546(2) 0.10552(13) 0.0415(11) Uani 1 1 d . . .
C22 C 0.2956(2) 0.2512(2) 0.07856(13) 0.0423(11) Uani 1 1 d . . .
C23 C 0.41611(19) 0.25485(18) 0.07680(11) 0.0339(10) Uani 1 1 d . . .
C24 C 0.45842(17) 0.25248(19) 0.05427(12) 0.0351(10) Uani 1 1 d . . .
C25 C 0.45652(19) 0.2525(2) 0.01975(12) 0.0402(11) Uani 1 1 d . . .
H19 H 0.4268 0.2542 0.0083 0.048 Uiso 1 1 calc R . .
C26 C 0.5000 0.2500 0.00250(19) 0.0433(16) Uani 1 2 d S . .
H20 H 0.5000 0.2500 -0.0211 0.052 Uiso 1 2 calc SR . .

loop_
_atom_site_aniso_label
_atom_site_aniso_U_11
_atom_site_aniso_U_22
_atom_site_aniso_U_33
_atom_site_aniso_U_23
_atom_site_aniso_U_13
_atom_site_aniso_U_12
Mn1 0.0400(4) 0.0407(4) 0.0335(4) -0.0011(3) 0.0019(3) -0.0004(3)
Mn2 0.0384(4) 0.0376(4) 0.0287(4) -0.0016(3) 0.0012(3) -0.0007(3)
Mn3 0.0364(5) 0.0364(5) 0.0249(6) 0.000 0.000 0.000
O1 0.047(2) 0.0365(18) 0.0300(16) 0.0008(14) 0.0018(15) 0.0002(15)
O2 0.047(2) 0.0369(18) 0.0314(17) 0.0001(14) 0.0030(15) 0.0011(15)
O3 0.0366(18) 0.0411(19) 0.0274(15) 0.0012(13) -0.0020(13) 0.0014(15)
O4 0.053(3) 0.146(6) 0.040(2) -0.011(3) -0.003(2) 0.025(3)
O5 0.083(4) 0.106(5) 0.087(4) -0.042(4) -0.043(3) 0.044(4)
O6 0.090(5) 0.171(8) 0.097(5) 0.056(5) -0.040(4) -0.069(5)
N1 0.048(3) 0.039(2) 0.041(2) -0.0027(19) 0.000(2) -0.0032(19)
N2 0.108(5) 0.036(3) 0.046(3) 0.002(2) 0.001(3) 0.001(3)
N3 0.173(8) 0.037(3) 0.042(3) 0.000(2) -0.022(4) 0.007(4)
N4 0.052(3) 0.036(2) 0.036(2) 0.0009(18) 0.0017(19) -0.0008(19)
N5 0.064(3) 0.033(2) 0.037(2) -0.0005(18) 0.006(2) 0.002(2)
N6 0.035(2) 0.036(2) 0.033(2) -0.0013(16) 0.0027(16) 0.0022(17)
N7 0.053(3) 0.035(2) 0.033(2) 0.0035(17) 0.0000(19) -0.0001(19)
N8 0.046(2) 0.038(2) 0.038(2) 0.0023(18) 0.0013(19) 0.0040(19)
N9 0.091(4) 0.040(3) 0.045(3) 0.002(2) 0.005(3) -0.001(3)
N10 0.064(3) 0.040(3) 0.059(3) 0.011(2) 0.011(3) 0.006(2)
N11 0.049(3) 0.048(3) 0.041(2) 0.006(2) 0.002(2) 0.001(2)
N12 0.043(2) 0.048(3) 0.036(2) -0.0042(19) 0.0070(19) 0.004(2)
N13 0.037(2) 0.073(4) 0.048(3) -0.008(3) 0.004(2) -0.008(2)
N14 0.029(2) 0.095(4) 0.041(2) -0.012(3) 0.0043(19) -0.009(2)
N15 0.034(2) 0.049(3) 0.032(2) -0.0071(18) 0.0035(16) -0.0044(18)
N16 0.031(2) 0.053(3) 0.034(2) -0.0013(19) 0.0027(16) -0.0045(19)
N17 0.034(3) 0.035(3) 0.026(2) 0.000 0.000 -0.005(2)
N18 0.040(3) 0.085(4) 0.035(2) -0.002(2) -0.007(2) 0.003(3)
C1 0.062(4) 0.050(3) 0.044(3) -0.006(3) -0.003(3) -0.006(3)
C2 0.076(5) 0.040(3) 0.057(4) -0.009(3) 0.000(3) -0.006(3)
C3 0.114(7) 0.034(3) 0.054(4) 0.002(3) -0.003(4) -0.004(4)
C4 0.069(4) 0.038(3) 0.036(3) -0.001(2) 0.005(3) -0.001(3)
C5 0.079(4) 0.033(3) 0.036(3) 0.001(2) 0.003(3) 0.001(3)
C6 0.042(3) 0.035(2) 0.031(2) -0.0006(18) 0.0080(19) 0.000(2)
C7 0.040(3) 0.036(2) 0.033(2) -0.0005(19) 0.0049(19) 0.005(2)
C8 0.060(3) 0.039(3) 0.031(2) 0.001(2) 0.001(2) 0.006(2)
C9 0.067(4) 0.049(3) 0.029(2) -0.003(2) -0.002(2) 0.004(3)
C10 0.053(3) 0.037(3) 0.039(3) -0.004(2) -0.001(2) 0.002(2)
C11 0.039(3) 0.037(2) 0.033(2) -0.0021(19) 0.0006(19) 0.005(2)
C12 0.030(2) 0.039(2) 0.029(2) 0.0006(18) 0.0016(17) 0.0029(18)
C13 0.048(3) 0.036(3) 0.041(3) 0.003(2) 0.002(2) 0.002(2)
C14 0.046(3) 0.039(3) 0.048(3) 0.008(2) 0.005(2) 0.009(2)
C15 0.074(5) 0.043(3) 0.065(4) 0.019(3) 0.012(4) 0.006(3)
C16 0.080(5) 0.057(4) 0.055(4) 0.025(3) 0.004(3) 0.002(4)
C17 0.069(4) 0.057(4) 0.043(3) 0.013(3) -0.002(3) -0.004(3)
C18 0.054(4) 0.069(4) 0.042(3) -0.007(3) 0.010(3) 0.002(3)
C19 0.049(3) 0.081(5) 0.053(4) -0.007(3) 0.013(3) -0.005(3)
C20 0.042(3) 0.079(5) 0.060(4) -0.014(4) 0.012(3) -0.009(3)
C21 0.037(3) 0.049(3) 0.039(3) -0.004(2) 0.002(2) -0.001(2)
C22 0.041(3) 0.051(3) 0.035(2) -0.002(2) 0.001(2) -0.004(2)
C23 0.042(3) 0.034(2) 0.026(2) -0.0003(17) -0.0020(18) -0.006(2)
C24 0.032(2) 0.042(3) 0.031(2) -0.0023(19) -0.0003(18) -0.004(2)
C25 0.037(2) 0.052(3) 0.031(2) 0.003(2) 0.0015(19) -0.005(2)
C26 0.043(4) 0.057(5) 0.030(3) 0.000 0.000 -0.004(4)

loop_
_atom_type_symbol
_atom_type_description
_atom_type_scat_dispersion_real
_atom_type_scat_dispersion_imag
_atom_type_scat_source
C C 0.0033 0.0016 'International Tables Vol C Tables 4.2.6.8 and 6.1.1.4'
H H 0.0000 0.0000 'International Tables Vol C Tables 4.2.6.8 and 6.1.1.4'
Mn Mn 0.3368 0.7283 'International Tables Vol C Tables 4.2.6.8 and 6.1.1.4'
N N 0.0061 0.0033 'International Tables Vol C Tables 4.2.6.8 and 6.1.1.4'
O O 0.0106 0.0060 'International Tables Vol C Tables 4.2.6.8 and 6.1.1.4'

loop_
_geom_angle_atom_site_label_1
_geom_angle_atom_site_label_2
_geom_angle_atom_site_label_3
_geom_angle
_geom_angle_site_symmetry_1
_geom_angle_site_symmetry_3
_geom_angle_publ_flag
N8 Mn1 N4 166.37(18) 20_656 . ?
N8 Mn1 O2 72.27(16) 20_656 20_656 ?
N4 Mn1 O2 121.08(17) . 20_656 ?
N8 Mn1 O1 110.61(16) 20_656 . ?
N4 Mn1 O1 71.27(16) . . ?
O2 Mn1 O1 101.21(14) 20_656 . ?
N8 Mn1 N1 107.66(18) 20_656 . ?
N4 Mn1 N1 71.82(17) . . ?
O2 Mn1 N1 89.22(16) 20_656 . ?
O1 Mn1 N1 141.71(16) . . ?
N8 Mn1 N11 71.63(18) 20_656 20_656 ?
N4 Mn1 N11 94.88(19) . 20_656 ?
O2 Mn1 N11 143.82(16) 20_656 20_656 ?
O1 Mn1 N11 93.63(16) . 20_656 ?
N1 Mn1 N11 99.29(18) . 20_656 ?
N15 Mn2 O3 72.11(15) . . ?
N15 Mn2 N6 170.75(17) . . ?
O3 Mn2 N6 116.40(14) . . ?
N15 Mn2 O2 104.57(16) . . ?
O3 Mn2 O2 94.12(14) . . ?
N6 Mn2 O2 72.14(15) . . ?
N15 Mn2 O1 111.71(16) . . ?
O3 Mn2 O1 96.83(14) . . ?
N6 Mn2 O1 71.99(15) . . ?
O2 Mn2 O1 143.72(14) . . ?
N15 Mn2 N12 70.47(16) . . ?
O3 Mn2 N12 142.02(15) . . ?
N6 Mn2 N12 101.39(16) . . ?
O2 Mn2 N12 101.20(16) . . ?
O1 Mn2 N12 91.03(16) . . ?
N17 Mn3 N17 180.0 . 26_565 ?
N17 Mn3 O3 107.37(9) . 26_565 ?
N17 Mn3 O3 72.63(9) 26_565 26_565 ?
N17 Mn3 O3 72.63(9) . 11_554 ?
N17 Mn3 O3 107.37(9) 26_565 11_554 ?
O3 Mn3 O3 95.11(5) 26_565 11_554 ?
N17 Mn3 O3 72.63(9) . . ?
N17 Mn3 O3 107.37(9) 26_565 . ?
O3 Mn3 O3 95.12(5) 26_565 . ?
O3 Mn3 O3 145.26(17) 11_554 . ?
N17 Mn3 O3 107.37(9) . 20_656 ?
N17 Mn3 O3 72.63(9) 26_565 20_656 ?
O3 Mn3 O3 145.26(17) 26_565 20_656 ?
O3 Mn3 O3 95.11(5) 11_554 20_656 ?
O3 Mn3 O3 95.11(5) . 20_656 ?
C6 O1 Mn1 114.2(3) . . ?
C6 O1 Mn2 118.0(3) . . ?
Mn1 O1 Mn2 127.64(17) . . ?
C12 O2 Mn1 113.3(3) . 26_565 ?
C12 O2 Mn2 119.0(3) . . ?
Mn1 O2 Mn2 127.61(17) 26_565 . ?
C23 O3 Mn2 113.1(3) . . ?
C23 O3 Mn3 118.2(3) . . ?
Mn2 O3 Mn3 128.65(15) . . ?
O17 O16 O17 161(4) 22_776 . ?
O16 O17 O18 176(3) . . ?
O16 O17 O17 10(2) . 22_776 ?
O18 O17 O17 168(2) . 22_776 ?
O19 O18 O17 169(7) . . ?
C1 N1 C4 116.6(5) . . ?
C1 N1 Mn1 127.9(4) . . ?
C4 N1 Mn1 115.4(4) . . ?
C4 N2 C3 116.3(6) . . ?
C5 N4 N5 117.3(5) . . ?
C5 N4 Mn1 123.2(4) . . ?
N5 N4 Mn1 119.3(3) . . ?
C6 N5 N4 110.2(4) . . ?
C7 N6 C11 119.6(4) . . ?
C7 N6 Mn2 120.5(3) . . ?
C11 N6 Mn2 119.9(3) . . ?
C12 N7 N8 108.6(4) . . ?
C13 N8 N7 116.8(5) . . ?
C13 N8 Mn1 123.7(4) . 26_565 ?
N7 N8 Mn1 119.6(3) . 26_565 ?
C14 N10 C15 115.5(6) . . ?
C14 N11 C17 114.8(5) . . ?
C14 N11 Mn1 115.4(4) . 26_565 ?
C17 N11 Mn1 129.8(5) . 26_565 ?
C18 N12 C21 115.8(5) . . ?
C18 N12 Mn2 129.9(4) . . ?
C21 N12 Mn2 114.2(3) . . ?
C21 N13 C20 117.1(6) . . ?
C22 N15 N16 115.7(4) . . ?
C22 N15 Mn2 124.9(4) . . ?
N16 N15 Mn2 119.4(3) . . ?
C23 N16 N15 108.3(4) . . ?
C24 N17 C24 120.7(6) . 11_554 ?
C24 N17 Mn3 119.7(3) . . ?
C24 N17 Mn3 119.7(3) 11_554 . ?
O6 N18 O4 121.4(8) . . ?
O6 N18 O5 119.3(8) . . ?
O4 N18 O5 119.3(7) . . ?
O8 N19 O7 121(5) . . ?
O8 N19 O9 117(4) . . ?
O7 N19 O9 105(4) . . ?
N1 C1 C2 122.3(6) . . ?
C3 C2 C1 116.4(6) . . ?
N2 C3 C2 122.5(6) . . ?
N2 C4 N1 125.9(5) . . ?
N2 C4 C5 118.4(5) . . ?
N1 C4 C5 115.7(5) . . ?
N4 C5 N3 127.5(6) . . ?
N4 C5 C4 113.8(5) . . ?
N3 C5 C4 118.7(5) . . ?
O1 C6 N5 123.9(5) . . ?
O1 C6 C7 117.5(4) . . ?
N5 C6 C7 118.5(5) . . ?
N6 C7 C8 122.1(5) . . ?
N6 C7 C6 111.9(4) . . ?
C8 C7 C6 126.0(5) . . ?
C7 C8 C9 117.7(5) . . ?
C10 C9 C8 120.7(5) . . ?
C9 C10 C11 118.1(5) . . ?
N6 C11 C10 121.8(5) . . ?
N6 C11 C12 112.7(4) . . ?
C10 C11 C12 125.5(5) . . ?
N7 C12 O2 126.1(5) . . ?
N7 C12 C11 118.0(4) . . ?
O2 C12 C11 115.8(4) . . ?
N8 C13 N9 127.8(5) . . ?
N8 C13 C14 114.5(5) . . ?
N9 C13 C14 117.7(5) . . ?
N10 C14 N11 127.6(6) . . ?
N10 C14 C13 117.6(6) . . ?
N11 C14 C13 114.8(5) . . ?
N10 C15 C16 121.9(6) . . ?
C15 C16 C17 118.8(6) . . ?
N11 C17 C16 121.4(7) . . ?
N12 C18 C19 121.8(6) . . ?
C18 C19 C20 117.4(6) . . ?
N13 C20 C19 121.2(6) . . ?
N13 C21 N12 126.6(5) . . ?
N13 C21 C22 118.0(5) . . ?
N12 C21 C22 115.3(5) . . ?
N15 C22 N14 126.4(5) . . ?
N15 C22 C21 115.0(5) . . ?
N14 C22 C21 118.6(5) . . ?
N16 C23 O3 126.4(5) . . ?
N16 C23 C24 117.2(4) . . ?
O3 C23 C24 116.4(4) . . ?
N17 C24 C25 121.9(5) . . ?
N17 C24 C23 112.9(4) . . ?
C25 C24 C23 125.2(5) . . ?
C24 C25 C26 117.5(5) . . ?
C25 C26 C25 120.6(7) . 11_554 ?

loop_
_geom_bond_atom_site_label_1
_geom_bond_atom_site_label_2
_geom_bond_distance
_geom_bond_site_symmetry_2
_geom_bond_publ_flag
Mn1 N8 2.135(5) 20_656 ?
Mn1 N4 2.145(5) . ?
Mn1 O2 2.162(4) 20_656 ?
Mn1 O1 2.200(4) . ?
Mn1 N1 2.280(5) . ?
Mn1 N11 2.309(5) 20_656 ?
Mn2 N15 2.145(4) . ?
Mn2 O3 2.155(4) . ?
Mn2 N6 2.183(4) . ?
Mn2 O2 2.197(4) . ?
Mn2 O1 2.222(4) . ?
Mn2 N12 2.373(5) . ?
Mn3 N17 2.182(5) . ?
Mn3 N17 2.182(5) 26_565 ?
Mn3 O3 2.199(3) 26_565 ?
Mn3 O3 2.199(3) 11_554 ?
Mn3 O3 2.199(3) . ?
Mn3 O3 2.199(3) 20_656 ?
O1 C6 1.292(6) . ?
O2 C12 1.309(6) . ?
O2 Mn1 2.162(4) 26_565 ?
O3 C23 1.308(5) . ?
O4 N18 1.229(7) . ?
O5 N18 1.239(8) . ?
O6 N18 1.205(9) . ?
O7 N19 1.13(5) . ?
O8 N19 1.09(4) . ?
O9 N19 1.49(4) . ?
O13 O14 0.79(3) . ?
O15 O15 1.23(4) 17_665 ?
O16 O17 0.92(2) 22_776 ?
O16 O17 0.92(2) . ?
O17 O18 1.29(4) . ?
O17 O17 1.81(4) 22_776 ?
O18 O19 0.88(5) . ?
O21 O21 1.36(4) 32_645 ?
O22 O23 0.742(14) . ?
N1 C1 1.336(8) . ?
N1 C4 1.346(7) . ?
N2 C4 1.323(8) . ?
N2 C3 1.352(9) . ?
N3 C5 1.323(8) . ?
N4 C5 1.297(7) . ?
N4 N5 1.395(6) . ?
N5 C6 1.318(7) . ?
N6 C7 1.343(7) . ?
N6 C11 1.346(7) . ?
N7 C12 1.301(7) . ?
N7 N8 1.402(6) . ?
N8 C13 1.298(7) . ?
N8 Mn1 2.135(5) 26_565 ?
N9 C13 1.321(8) . ?
N10 C14 1.330(8) . ?
N10 C15 1.344(9) . ?
N11 C14 1.343(8) . ?
N11 C17 1.348(8) . ?
N11 Mn1 2.309(5) 26_565 ?
N12 C18 1.332(7) . ?
N12 C21 1.354(7) . ?
N13 C21 1.315(7) . ?
N13 C20 1.337(8) . ?
N14 C22 1.328(7) . ?
N15 C22 1.294(7) . ?
N15 N16 1.394(6) . ?
N16 C23 1.303(6) . ?
N17 C24 1.338(5) . ?
N17 C24 1.339(5) 11_554 ?
C1 C2 1.384(10) . ?
C2 C3 1.379(10) . ?
C4 C5 1.491(8) . ?
C6 C7 1.487(7) . ?
C7 C8 1.385(7) . ?
C8 C9 1.393(8) . ?
C9 C10 1.378(8) . ?
C10 C11 1.388(7) . ?
C11 C12 1.489(7) . ?
C13 C14 1.503(8) . ?
C15 C16 1.348(11) . ?
C16 C17 1.382(10) . ?
C18 C19 1.389(10) . ?
C19 C20 1.390(10) . ?
C21 C22 1.486(7) . ?
C23 C24 1.491(7) . ?
C24 C25 1.389(7) . ?
C25 C26 1.400(6) . ?
C26 C25 1.400(6) 11_554 ?
